data_2229711
loop_
_publ_author_name
'Dai, Hong'
'Miao, Wen-Ke'
'Wu, Shan-Shan'
'Qin, Xue'
'Fang, Jian-Xin'

_publ_section_title
;
 1-Methyl-5-phenoxy-3-trifluoromethyl-1<i>H</i>-pyrazole-4-carbaldehyde
 oxime
;
_journal_coeditor_code IS2677
_journal_issue 4
_journal_name_full 'Acta Crystallographica Section E'
_journal_page_first o775
_journal_paper_doi 10.1107/S1600536811007422
_journal_volume 67
_journal_year 2011
_chemical_formula_iupac 'C12 H10 F3 N3 O2'
_chemical_formula_moiety 'C12 H10 F3 N3 O2'
_chemical_formula_sum 'C12 H10 F3 N3 O2'
_chemical_formula_weight 285.23
_chemical_name_systematic
;
1-Methyl-5-phenoxy-3-trifluoromethyl-1<i>H</i>-pyrazole-4-carbaldehyde oxime
;
_space_group_IT_number 14
_symmetry_cell_setting monoclinic
_symmetry_space_group_name_Hall '-P 2ybc'
_symmetry_space_group_name_H-M 'P 1 21/c 1'
_atom_sites_solution_hydrogens geom
_atom_sites_solution_primary direct
_atom_sites_solution_secondary difmap
_cell_angle_alpha 90.00
_cell_angle_beta 90.58(3)
_cell_angle_gamma 90.00
_cell_formula_units_Z 4
_cell_length_a 7.5221(15)
_cell_length_b 18.282(4)
_cell_length_c 9.1002(18)
_cell_measurement_reflns_used 3687
_cell_measurement_temperature 113(2)
_cell_measurement_theta_max 27.900
_cell_measurement_theta_min 2.228
_cell_volume 1251.4(4)
_computing_cell_refinement 'SAINT (Bruker, 1999)'
_computing_data_collection 'SMART (Bruker, 1998)'
_computing_data_reduction 'SAINT (Bruker, 1999)'
_computing_molecular_graphics 'SHELXTL (Sheldrick, 2008)'
_computing_publication_material 'SHELXTL (Sheldrick, 2008)'
_computing_structure_refinement 'SHELXL97 (Sheldrick, 2008)'
_computing_structure_solution 'SHELXS97 (Sheldrick, 2008)'
_diffrn_ambient_temperature 113(2)
_diffrn_measured_fraction_theta_full 0.995
_diffrn_measured_fraction_theta_max 0.995
_diffrn_measurement_device_type 'Bruker SMART 1000 CCD'
_diffrn_measurement_method '\f and \w'
_diffrn_radiation_monochromator graphite
_diffrn_radiation_source 'fine-focus sealed tube'
_diffrn_radiation_type MoK\a
_diffrn_radiation_wavelength 0.71073
_diffrn_reflns_av_R_equivalents 0.0295
_diffrn_reflns_av_sigmaI/netI 0.0268
_diffrn_reflns_limit_h_max 8
_diffrn_reflns_limit_h_min -8
_diffrn_reflns_limit_k_max 21
_diffrn_reflns_limit_k_min -21
_diffrn_reflns_limit_l_max 10
_diffrn_reflns_limit_l_min -7
_diffrn_reflns_number 7050
_diffrn_reflns_theta_full 25.02
_diffrn_reflns_theta_max 25.02
_diffrn_reflns_theta_min 2.23
_diffrn_standards_decay_% 0
_diffrn_standards_interval_count 0
_diffrn_standards_interval_time 0
_diffrn_standards_number 0
_exptl_absorpt_coefficient_mu 0.135
_exptl_absorpt_correction_T_max 0.9813
_exptl_absorpt_correction_T_min 0.9683
_exptl_absorpt_correction_type multi-scan
_exptl_absorpt_process_details '(<i>SADABS</i>; Sheldrick, 1996)'
_exptl_crystal_colour Colourless
_exptl_crystal_density_diffrn 1.514
_exptl_crystal_density_method 'not measured'
_exptl_crystal_description Monoclinic
_exptl_crystal_F_000 584
_exptl_crystal_size_max 0.24
_exptl_crystal_size_mid 0.16
_exptl_crystal_size_min 0.14
_refine_diff_density_max 0.246
_refine_diff_density_min -0.242
_refine_ls_extinction_method none
_refine_ls_goodness_of_fit_ref 1.061
_refine_ls_hydrogen_treatment constr
_refine_ls_matrix_type full
_refine_ls_number_parameters 183
_refine_ls_number_reflns 2185
_refine_ls_number_restraints 0
_refine_ls_restrained_S_all 1.061
_refine_ls_R_factor_all 0.0419
_refine_ls_R_factor_gt 0.0369
_refine_ls_shift/su_max 0.002
_refine_ls_shift/su_mean 0.000
_refine_ls_structure_factor_coef Fsqd
_refine_ls_weighting_details 'calc w=1/[\s^2^(Fo^2^)+(0.0599P)^2^+0.3152P] where P=(Fo^2^+2Fc^2^)/3'
_refine_ls_weighting_scheme calc
_refine_ls_wR_factor_gt 0.0967
_refine_ls_wR_factor_ref 0.1007
_reflns_number_gt 1910
_reflns_number_total 2185
_reflns_threshold_expression I>2sigma(I)
_cod_data_source_file is2677.cif
_cod_data_source_block I
_cod_original_sg_symbol_H-M 'P 21/c'
_cod_database_code 2229711
_cod_database_fobs_code 2229711

loop_
_symmetry_equiv_pos_as_xyz
'x, y, z'
'-x, y+1/2, -z+1/2'
'-x, -y, -z'
'x, -y-1/2, z-1/2'

loop_
_atom_site_type_symbol
_atom_site_label
_atom_site_fract_x
_atom_site_fract_y
_atom_site_fract_z
_atom_site_U_iso_or_equiv
_atom_site_adp_type
_atom_site_calc_flag
_atom_site_refinement_flags
_atom_site_occupancy
_atom_site_disorder_assembly
_atom_site_disorder_group
F F1 0.51229(15) 0.68729(6) 0.18505(12) 0.0482(3) Uani d . 1 . .
F F2 0.78938(15) 0.68491(7) 0.24060(12) 0.0473(3) Uani d . 1 . .
F F3 0.65809(15) 0.58843(5) 0.16378(11) 0.0372(3) Uani d . 1 . .
O O1 0.36787(14) 0.56226(6) 0.71364(11) 0.0222(3) Uani d . 1 . .
O O2 0.02826(15) 0.51556(7) 0.32441(12) 0.0296(3) Uani d . 1 . .
H H2 -0.0560 0.4964 0.3661 0.044 Uiso calc R 1 . .
N N1 0.70823(17) 0.64542(7) 0.51151(15) 0.0248(3) Uani d . 1 . .
N N2 0.62765(17) 0.62190(7) 0.63485(14) 0.0228(3) Uani d . 1 . .
N N3 0.15547(16) 0.53763(7) 0.42921(14) 0.0220(3) Uani d . 1 . .
C C1 0.6393(2) 0.64718(9) 0.24941(18) 0.0242(4) Uani d . 1 . .
C C2 0.59492(19) 0.62818(8) 0.40404(17) 0.0203(3) Uani d . 1 . .
C C3 0.43940(19) 0.59357(8) 0.45480(16) 0.0184(3) Uani d . 1 . .
C C4 0.46821(19) 0.59138(8) 0.60477(16) 0.0189(3) Uani d . 1 . .
C C5 0.26932(19) 0.61152(8) 0.79966(16) 0.0190(3) Uani d . 1 . .
C C6 0.1903(2) 0.58217(9) 0.92258(16) 0.0217(3) Uani d . 1 . .
H H6 0.2044 0.5329 0.9455 0.026 Uiso calc R 1 . .
C C7 0.0894(2) 0.62741(9) 1.01145(16) 0.0242(4) Uani d . 1 . .
H H7 0.0346 0.6083 1.0941 0.029 Uiso calc R 1 . .
C C8 0.0696(2) 0.70110(9) 0.97772(17) 0.0237(4) Uani d . 1 . .
H H8 0.0027 0.7314 1.0378 0.028 Uiso calc R 1 . .
C C9 0.1506(2) 0.72911(8) 0.85367(18) 0.0244(4) Uani d . 1 . .
H H9 0.1377 0.7784 0.8309 0.029 Uiso calc R 1 . .
C C10 0.2506(2) 0.68442(8) 0.76298(17) 0.0216(3) Uani d . 1 . .
H H10 0.3040 0.7032 0.6793 0.026 Uiso calc R 1 . .
C C11 0.2899(2) 0.56673(8) 0.36830(16) 0.0201(3) Uani d . 1 . .
H H11 0.2922 0.5709 0.2665 0.024 Uiso calc R 1 . .
C C12 0.7152(2) 0.62954(10) 0.77800(19) 0.0334(4) Uani d . 1 . .
H H12A 0.6683 0.6715 0.8278 0.050 Uiso calc R 1 . .
H H12B 0.8407 0.6356 0.7646 0.050 Uiso calc R 1 . .
H H12C 0.6940 0.5865 0.8356 0.050 Uiso calc R 1 . .

loop_
_atom_site_aniso_label
_atom_site_aniso_U_11
_atom_site_aniso_U_22
_atom_site_aniso_U_33
_atom_site_aniso_U_12
_atom_site_aniso_U_13
_atom_site_aniso_U_23
F1 0.0497(7) 0.0564(7) 0.0389(6) 0.0268(6) 0.0204(5) 0.0248(5)
F2 0.0449(7) 0.0558(7) 0.0417(7) -0.0275(5) 0.0218(5) -0.0041(5)
F3 0.0598(7) 0.0258(5) 0.0262(5) 0.0001(5) 0.0137(5) -0.0028(4)
O1 0.0292(6) 0.0187(5) 0.0188(6) 0.0001(4) 0.0072(5) 0.0010(4)
O2 0.0249(6) 0.0424(7) 0.0216(6) -0.0154(5) -0.0038(5) 0.0028(5)
N1 0.0202(7) 0.0250(7) 0.0294(7) -0.0026(5) 0.0054(6) -0.0023(6)
N2 0.0210(7) 0.0247(7) 0.0227(7) -0.0007(5) 0.0001(5) -0.0020(5)
N3 0.0208(7) 0.0241(7) 0.0210(7) -0.0045(5) -0.0018(5) 0.0003(5)
C1 0.0220(8) 0.0214(8) 0.0293(8) -0.0004(6) 0.0094(7) 0.0001(7)
C2 0.0186(7) 0.0174(7) 0.0251(8) 0.0001(6) 0.0059(6) -0.0011(6)
C3 0.0184(7) 0.0171(7) 0.0196(8) 0.0006(6) 0.0046(6) 0.0006(6)
C4 0.0196(7) 0.0169(7) 0.0204(8) -0.0005(6) 0.0033(6) 0.0001(6)
C5 0.0187(7) 0.0222(8) 0.0162(7) -0.0012(6) -0.0012(6) -0.0027(6)
C6 0.0238(8) 0.0228(8) 0.0186(8) -0.0015(6) -0.0007(6) 0.0035(6)
C7 0.0223(8) 0.0346(9) 0.0158(7) -0.0019(7) 0.0016(6) 0.0022(7)
C8 0.0204(8) 0.0313(9) 0.0194(8) 0.0002(6) 0.0008(6) -0.0061(7)
C9 0.0260(8) 0.0199(8) 0.0274(9) -0.0018(6) 0.0011(7) -0.0007(6)
C10 0.0239(8) 0.0227(8) 0.0183(8) -0.0033(6) 0.0026(6) 0.0021(6)
C11 0.0226(8) 0.0211(7) 0.0167(7) -0.0022(6) 0.0028(6) 0.0016(6)
C12 0.0325(9) 0.0381(10) 0.0295(9) -0.0027(8) -0.0106(7) -0.0037(8)

loop_
_atom_type_symbol
_atom_type_description
_atom_type_scat_dispersion_real
_atom_type_scat_dispersion_imag
_atom_type_scat_source
C C 0.0033 0.0016 'International Tables Vol C Tables 4.2.6.8 and 6.1.1.4'
H H 0.0000 0.0000 'International Tables Vol C Tables 4.2.6.8 and 6.1.1.4'
N N 0.0061 0.0033 'International Tables Vol C Tables 4.2.6.8 and 6.1.1.4'
O O 0.0106 0.0060 'International Tables Vol C Tables 4.2.6.8 and 6.1.1.4'
F F 0.0171 0.0103 'International Tables Vol C Tables 4.2.6.8 and 6.1.1.4'

loop_
_geom_angle_atom_site_label_1
_geom_angle_atom_site_label_2
_geom_angle_atom_site_label_3
_geom_angle_site_symmetry_1
_geom_angle_site_symmetry_3
_geom_angle
_geom_angle_publ_flag
C4 O1 C5 . . 116.97(11) ?
N3 O2 H2 . . 109.5 ?
C2 N1 N2 . . 104.25(12) ?
C4 N2 N1 . . 111.62(13) ?
C4 N2 C12 . . 127.78(14) ?
N1 N2 C12 . . 120.58(13) ?
C11 N3 O2 . . 111.28(12) ?
F2 C1 F1 . . 107.08(14) ?
F2 C1 F3 . . 106.74(13) ?
F1 C1 F3 . . 105.38(14) ?
F2 C1 C2 . . 112.16(14) ?
F1 C1 C2 . . 112.09(13) ?
F3 C1 C2 . . 112.92(13) ?
N1 C2 C3 . . 113.14(14) ?
N1 C2 C1 . . 119.44(13) ?
C3 C2 C1 . . 127.41(14) ?
C4 C3 C2 . . 102.36(13) ?
C4 C3 C11 . . 129.75(14) ?
C2 C3 C11 . . 127.89(14) ?
N2 C4 O1 . . 120.87(13) ?
N2 C4 C3 . . 108.62(13) ?
O1 C4 C3 . . 130.46(13) ?
C6 C5 C10 . . 121.83(14) ?
C6 C5 O1 . . 115.79(13) ?
C10 C5 O1 . . 122.38(13) ?
C5 C6 C7 . . 118.88(14) ?
C5 C6 H6 . . 120.6 ?
C7 C6 H6 . . 120.6 ?
C6 C7 C8 . . 120.46(14) ?
C6 C7 H7 . . 119.8 ?
C8 C7 H7 . . 119.8 ?
C9 C8 C7 . . 119.43(15) ?
C9 C8 H8 . . 120.3 ?
C7 C8 H8 . . 120.3 ?
C8 C9 C10 . . 120.79(15) ?
C8 C9 H9 . . 119.6 ?
C10 C9 H9 . . 119.6 ?
C5 C10 C9 . . 118.60(14) ?
C5 C10 H10 . . 120.7 ?
C9 C10 H10 . . 120.7 ?
N3 C11 C3 . . 121.26(14) ?
N3 C11 H11 . . 119.4 ?
C3 C11 H11 . . 119.4 ?
N2 C12 H12A . . 109.5 ?
N2 C12 H12B . . 109.5 ?
H12A C12 H12B . . 109.5 ?
N2 C12 H12C . . 109.5 ?
H12A C12 H12C . . 109.5 ?
H12B C12 H12C . . 109.5 ?

loop_
_geom_bond_atom_site_label_1
_geom_bond_atom_site_label_2
_geom_bond_site_symmetry_2
_geom_bond_distance
_geom_bond_publ_flag
F1 C1 . 1.3350(19) ?
F2 C1 . 1.3260(19) ?
F3 C1 . 1.3354(19) ?
O1 C4 . 1.3601(18) ?
O1 C5 . 1.4089(18) ?
O2 N3 . 1.4034(17) ?
O2 H2 . 0.8200 ?
N1 C2 . 1.329(2) ?
N1 N2 . 1.3512(19) ?
N2 C4 . 1.348(2) ?
N2 C12 . 1.460(2) ?
N3 C11 . 1.274(2) ?
C1 C2 . 1.491(2) ?
C2 C3 . 1.412(2) ?
C3 C4 . 1.380(2) ?
C3 C11 . 1.452(2) ?
C5 C6 . 1.381(2) ?
C5 C10 . 1.381(2) ?
C6 C7 . 1.388(2) ?
C6 H6 . 0.9300 ?
C7 C8 . 1.389(2) ?
C7 H7 . 0.9300 ?
C8 C9 . 1.386(2) ?
C8 H8 . 0.9300 ?
C9 C10 . 1.388(2) ?
C9 H9 . 0.9300 ?
C10 H10 . 0.9300 ?
C11 H11 . 0.9300 ?
C12 H12A . 0.9600 ?
C12 H12B . 0.9600 ?
C12 H12C . 0.9600 ?

loop_
_geom_hbond_atom_site_label_D
_geom_hbond_atom_site_label_H
_geom_hbond_atom_site_label_A
_geom_hbond_site_symmetry_A
_geom_hbond_distance_DH
_geom_hbond_distance_HA
_geom_hbond_distance_DA
_geom_hbond_angle_DHA
C10 H10 F1 4_576 0.93 2.54 3.147(2) 123
O2 H2 N3 3_566 0.82 2.11 2.819(2) 145

loop_
_geom_torsion_atom_site_label_1
_geom_torsion_atom_site_label_2
_geom_torsion_atom_site_label_3
_geom_torsion_atom_site_label_4
_geom_torsion_site_symmetry_1
_geom_torsion_site_symmetry_2
_geom_torsion_site_symmetry_3
_geom_torsion_site_symmetry_4
_geom_torsion
_geom_torsion_publ_flag
C2 N1 N2 C4 . . . . -0.42(16) ?
C2 N1 N2 C12 . . . . 178.30(14) ?
N2 N1 C2 C3 . . . . 0.17(17) ?
N2 N1 C2 C1 . . . . 179.17(13) ?
F2 C1 C2 N1 . . . . -4.1(2) ?
F1 C1 C2 N1 . . . . -124.64(15) ?
F3 C1 C2 N1 . . . . 116.52(16) ?
F2 C1 C2 C3 . . . . 174.70(14) ?
F1 C1 C2 C3 . . . . 54.2(2) ?
F3 C1 C2 C3 . . . . -64.6(2) ?
N1 C2 C3 C4 . . . . 0.13(17) ?
C1 C2 C3 C4 . . . . -178.78(15) ?
N1 C2 C3 C11 . . . . -179.16(14) ?
C1 C2 C3 C11 . . . . 1.9(3) ?
N1 N2 C4 O1 . . . . 178.05(12) ?
C12 N2 C4 O1 . . . . -0.6(2) ?
N1 N2 C4 C3 . . . . 0.52(17) ?
C12 N2 C4 C3 . . . . -178.08(15) ?
C5 O1 C4 N2 . . . . 79.59(17) ?
C5 O1 C4 C3 . . . . -103.49(18) ?
C2 C3 C4 N2 . . . . -0.38(16) ?
C11 C3 C4 N2 . . . . 178.89(15) ?
C2 C3 C4 O1 . . . . -177.58(14) ?
C11 C3 C4 O1 . . . . 1.7(3) ?
C4 O1 C5 C6 . . . . -170.60(13) ?
C4 O1 C5 C10 . . . . 10.2(2) ?
C10 C5 C6 C7 . . . . 0.0(2) ?
O1 C5 C6 C7 . . . . -179.25(12) ?
C5 C6 C7 C8 . . . . -0.5(2) ?
C6 C7 C8 C9 . . . . 0.5(2) ?
C7 C8 C9 C10 . . . . 0.1(2) ?
C6 C5 C10 C9 . . . . 0.6(2) ?
O1 C5 C10 C9 . . . . 179.76(13) ?
C8 C9 C10 C5 . . . . -0.6(2) ?
O2 N3 C11 C3 . . . . -179.74(13) ?
C4 C3 C11 N3 . . . . 2.3(3) ?
C2 C3 C11 N3 . . . . -178.62(15) ?

loop_
_cod_related_entry_id
_cod_related_entry_database
_cod_related_entry_code
1 ChemSpider 30656587
